data_7237648
loop_
_publ_author_name
'Jung, Mi-Hee'

_publ_section_title
;
 Hydrophobic perovskites based on an alkylamine compound for high
 efficiency solar cells with improved environmental stability
;
_journal_issue 24
_journal_name_full 'Journal of Materials Chemistry A'
_journal_page_first 14689
_journal_paper_doi 10.1039/C9TA01569H
_journal_volume 7
_journal_year 2019
_chemical_formula_sum 'C11.96 H31.91 I4 N2 Pb'
_chemical_formula_weight 918.57
_space_group_crystal_system orthorhombic
_space_group_IT_number 36
_space_group_name_Hall 'C 2c -2'
_space_group_name_H-M_alt 'C m c 21'
_atom_sites_solution_hydrogens geom
_audit_creation_method SHELXL-2017/1
_audit_update_record
;
2019-01-29 deposited with the CCDC.	2019-05-21 downloaded from the CCDC.
;
_cell_angle_alpha 90
_cell_angle_beta 90
_cell_angle_gamma 90
_cell_formula_units_Z 4
_cell_length_a 32.798(5)
_cell_length_b 8.9632(11)
_cell_length_c 8.6995(12)
_cell_measurement_reflns_used 7939
_cell_measurement_temperature 296(2)
_cell_measurement_theta_max 24.146
_cell_measurement_theta_min 2.484
_cell_volume 2557.4(6)
_computing_cell_refinement 'Bruker SMART APEXll'
_computing_data_collection 'Bruker SMART APEXll'
_computing_data_reduction 'Bruker SAINT'
_computing_structure_refinement 'SHELXL-2017/1 (Sheldrick, 2017)'
_computing_structure_solution 'SHELXT 2014/5 (Sheldrick, 2014)'
_diffrn_ambient_temperature 296(2)
_diffrn_measured_fraction_theta_full 0.999
_diffrn_measured_fraction_theta_max 0.999
_diffrn_measurement_device_type 'CCD area detector'
_diffrn_measurement_method 'omega scan'
_diffrn_radiation_type MoK\a
_diffrn_radiation_wavelength 0.700
_diffrn_reflns_av_R_equivalents 0.0434
_diffrn_reflns_av_unetI/netI 0.0647
_diffrn_reflns_Laue_measured_fraction_full 0.999
_diffrn_reflns_Laue_measured_fraction_max 0.999
_diffrn_reflns_limit_h_max 36
_diffrn_reflns_limit_h_min -43
_diffrn_reflns_limit_k_max 10
_diffrn_reflns_limit_k_min -11
_diffrn_reflns_limit_l_max 11
_diffrn_reflns_limit_l_min -9
_diffrn_reflns_number 7502
_diffrn_reflns_point_group_measured_fraction_full 0.999
_diffrn_reflns_point_group_measured_fraction_max 0.999
_diffrn_reflns_theta_full 24.835
_diffrn_reflns_theta_max 27.820
_diffrn_reflns_theta_min 1.223
_diffrn_source 'fine-focus sealed tube'
_exptl_absorpt_coefficient_mu 10.874
_exptl_absorpt_correction_T_max 0.7457
_exptl_absorpt_correction_T_min 0.4389
_exptl_absorpt_correction_type multi-scan
_exptl_crystal_colour orange
_exptl_crystal_density_diffrn 2.386
_exptl_crystal_description plate
_exptl_crystal_F_000 1647
_exptl_crystal_size_max 0.760
_exptl_crystal_size_mid 0.128
_exptl_crystal_size_min 0.120
_refine_diff_density_max 3.383
_refine_diff_density_min -1.640
_refine_diff_density_rms 0.550
_refine_ls_abs_structure_details
;
 Refined as an inversion twin.
;
_refine_ls_abs_structure_Flack 0.48(6)
_refine_ls_extinction_coef 0.0016(2)
_refine_ls_extinction_expression Fc^*^=kFc[1+0.001xFc^2^\l^3^/sin(2\q)]^-1/4^
_refine_ls_extinction_method 'SHELXL-2017/1 (Sheldrick 2017)'
_refine_ls_goodness_of_fit_ref 1.023
_refine_ls_hydrogen_treatment constr
_refine_ls_matrix_type full
_refine_ls_number_parameters 105
_refine_ls_number_reflns 3010
_refine_ls_number_restraints 43
_refine_ls_restrained_S_all 1.016
_refine_ls_R_factor_all 0.0968
_refine_ls_R_factor_gt 0.0595
_refine_ls_shift/su_max 0.875
_refine_ls_shift/su_mean 0.120
_refine_ls_structure_factor_coef Fsqd
_refine_ls_weighting_details 'w=1/[\s^2^(Fo^2^)+(0.1013P)^2^] where P=(Fo^2^+2Fc^2^)/3'
_refine_ls_weighting_scheme calc
_refine_ls_wR_factor_gt 0.1472
_refine_ls_wR_factor_ref 0.1874
_reflns_Friedel_coverage 0.875
_reflns_Friedel_fraction_full 0.999
_reflns_Friedel_fraction_max 0.999
_reflns_number_gt 1865
_reflns_number_total 3010
_reflns_threshold_expression 'I > 2\s(I)'
_cod_data_source_file c9ta01569h2.cif
_cod_data_source_block H1_A_c
_cod_depositor_comments
;
The following automatic conversions were performed:

data item '_exptl_absorpt_correction_type' value 'MULTI-SCAN' was
changed to 'multi-scan' in accordance with the
/home/saulius/struct/COD-crude-data/automatic-downloads/DataCite-retrospective/RSC/depositions/lib/dictionaries/cif_core.dic
dictionary named 'cif_core.dic' version 2.4.2 last updated on
2011-04-26.

Automatic conversion script
Id: cif_fix_values 6909 2019-04-08 15:41:33Z antanas 
;
_cod_database_code 7237648
_shelx_shelxl_version_number 2017/1
_shelx_space_group_comment
;
The symmetry employed for this shelxl refinement is uniquely defined
by the following loop, which should always be used as a source of
symmetry information in preference to the above space-group names.
They are only intended as comments.
;
_shelx_estimated_absorpt_t_min 0.044
_shelx_estimated_absorpt_t_max 0.355

loop_
_space_group_symop_operation_xyz
'x, y, z'
'-x, -y, z+1/2'
'x, -y, z+1/2'
'-x, y, z'
'x+1/2, y+1/2, z'
'-x+1/2, -y+1/2, z+1/2'
'x+1/2, -y+1/2, z+1/2'
'-x+1/2, y+1/2, z'

loop_
_atom_site_label
_atom_site_type_symbol
_atom_site_fract_x
_atom_site_fract_y
_atom_site_fract_z
_atom_site_U_iso_or_equiv
_atom_site_adp_type
_atom_site_occupancy
_atom_site_site_symmetry_order
_atom_site_calc_flag
_atom_site_refinement_flags_posn
_atom_site_refinement_flags_adp
_atom_site_refinement_flags_occupancy
_atom_site_disorder_assembly
_atom_site_disorder_group
Pb1 Pb 0.500000 0.7499(2) 0.3546(11) 0.0513(4) Uani 1 2 d S T P . .
I1 I 0.500000 0.4477(3) 0.5507(3) 0.0746(17) Uani 1 2 d S T P A .
N1 N 0.5840(9) 0.815(3) 0.920(3) 0.112(9) Uani 1 1 d D . . . .
H1A H 0.594374 0.806473 1.014179 0.168 Uiso 1 1 calc R U . . .
H1B H 0.557027 0.803171 0.924324 0.168 Uiso 1 1 calc R U . . .
H1C H 0.589785 0.904407 0.882158 0.168 Uiso 1 1 calc R U . . .
C1 C 0.6016(18) 0.699(9) 0.820(15) 0.34(6) Uani 1 1 d D U . . .
H1D H 0.592310 0.704125 0.714669 0.406 Uiso 1 1 calc R U . . .
H1E H 0.598950 0.598810 0.860933 0.406 Uiso 1 1 calc R U . . .
I2 I 0.500000 0.9481(3) 0.6595(4) 0.0784(17) Uani 1 2 d S T P A .
C2 C 0.6423(15) 0.766(6) 0.845(10) 0.17(2) Uani 0.99(8) 1 d D U P . .
H2A H 0.640965 0.870839 0.817190 0.203 Uiso 0.99(8) 1 calc R U P . .
H2B H 0.648495 0.761501 0.954343 0.203 Uiso 0.99(8) 1 calc R U P . .
C3 C 0.676(2) 0.697(9) 0.760(15) 0.38(6) Uani 0.99(8) 1 d D U P . .
H3A H 0.677316 0.762319 0.671594 0.451 Uiso 0.99(8) 1 calc R U P . .
H3B H 0.662754 0.607813 0.722700 0.451 Uiso 0.99(8) 1 calc R U P . .
I3A I 0.5975(3) 0.7800(7) 0.3408(18) 0.072(3) Uani 0.5 1 d . . P A 1
I3B I 0.5975(4) 0.7119(9) 0.3696(15) 0.086(3) Uani 0.5 1 d . . P A 2
C4 C 0.719(2) 0.645(10) 0.765(10) 0.26(4) Uani 0.99(8) 1 d D U P . .
H4A H 0.718243 0.566434 0.841711 0.317 Uiso 0.99(8) 1 calc R U P . .
H4B H 0.733205 0.726932 0.812287 0.317 Uiso 0.99(8) 1 calc R U P . .
C6 C 0.788(2) 0.625(7) 0.716(8) 0.22(3) Uani 1 1 d D U . . .
H6A H 0.802586 0.689357 0.646775 0.332 Uiso 1 1 calc R U . . .
H6B H 0.803342 0.535227 0.731903 0.332 Uiso 1 1 calc R U . . .
H6C H 0.784322 0.675235 0.812667 0.332 Uiso 1 1 calc R U . . .
C5 C 0.748(2) 0.588(12) 0.650(12) 0.33(5) Uani 1 1 d D U . . .
H5A H 0.745137 0.481421 0.636428 0.399 Uiso 1 1 calc R U . . .
H5B H 0.744216 0.637210 0.551732 0.399 Uiso 1 1 calc R U . . .

loop_
_atom_site_aniso_label
_atom_site_aniso_U_11
_atom_site_aniso_U_22
_atom_site_aniso_U_33
_atom_site_aniso_U_23
_atom_site_aniso_U_13
_atom_site_aniso_U_12
Pb1 0.0806(8) 0.0374(4) 0.0359(5) 0.0000(3) 0.000 0.000
I1 0.131(3) 0.049(3) 0.044(5) 0.016(3) 0.000 0.000
N1 0.15(2) 0.099(18) 0.086(18) 0.050(14) -0.049(17) -0.031(17)
C1 0.34(6) 0.34(6) 0.34(6) 0.001(7) 0.002(7) 0.003(7)
I2 0.135(3) 0.052(3) 0.048(4) -0.019(3) 0.000 0.000
C2 0.17(2) 0.17(2) 0.17(2) 0.001(7) 0.002(7) 0.002(7)
C3 0.38(6) 0.38(6) 0.38(6) 0.001(7) 0.000(7) 0.000(7)
I3A 0.064(4) 0.081(5) 0.072(7) -0.004(7) -0.006(5) 0.019(5)
I3B 0.096(6) 0.075(4) 0.087(8) -0.002(6) 0.000(6) 0.004(6)
C4 0.26(4) 0.26(4) 0.26(4) 0.000(7) 0.001(7) 0.000(7)
C6 0.22(3) 0.22(3) 0.23(3) 0.005(13) 0.002(13) -0.002(13)
C5 0.33(5) 0.33(5) 0.33(5) 0.000(7) -0.001(7) 0.001(7)

loop_
_atom_type_symbol
_atom_type_description
_atom_type_scat_dispersion_real
_atom_type_scat_dispersion_imag
_atom_type_scat_source
C C 0.0033 0.0016 'International Tables Vol C Tables 4.2.6.8 and 6.1.1.4'
H H 0.0000 0.0000 'International Tables Vol C Tables 4.2.6.8 and 6.1.1.4'
N N 0.0064 0.0033 'International Tables Vol C Tables 4.2.6.8 and 6.1.1.4'
I I -0.4611 1.7922 'International Tables Vol C Tables 4.2.6.8 and 6.1.1.4'
Pb Pb -3.1439 9.9644 'International Tables Vol C Tables 4.2.6.8 and 6.1.1.4'

loop_
_geom_angle_atom_site_label_1
_geom_angle_atom_site_label_2
_geom_angle_atom_site_label_3
_geom_angle
_geom_angle_site_symmetry_1
_geom_angle_site_symmetry_3
I1 Pb1 I2 180.0(3) 2_664 .
I1 Pb1 I2 91.7(3) 2_664 2_674
I2 Pb1 I2 88.28(8) . 2_674
I1 Pb1 I1 88.38(8) 2_664 .
I2 Pb1 I1 91.6(3) . .
I2 Pb1 I1 179.9(4) 2_674 .
I1 Pb1 I3A 90.89(17) 2_664 .
I2 Pb1 I3A 89.11(17) . .
I2 Pb1 I3A 84.78(14) 2_674 .
I1 Pb1 I3A 95.21(14) . .
I1 Pb1 I3A 90.89(17) 2_664 4_655
I2 Pb1 I3A 89.11(17) . 4_655
I2 Pb1 I3A 84.78(14) 2_674 4_655
I1 Pb1 I3A 95.21(14) . 4_655
I3A Pb1 I3A 169.5(3) . 4_655
I1 Pb1 I3B 88.55(18) 2_664 4_655
I2 Pb1 I3B 91.45(19) . 4_655
I2 Pb1 I3B 96.38(16) 2_674 4_655
I1 Pb1 I3B 83.62(16) . 4_655
I3A Pb1 I3B 178.7(2) . 4_655
I3A Pb1 I3B 11.77(10) 4_655 4_655
I1 Pb1 I3B 88.55(18) 2_664 .
I2 Pb1 I3B 91.45(19) . .
I2 Pb1 I3B 96.38(16) 2_674 .
I1 Pb1 I3B 83.62(16) . .
I3B Pb1 I3B 167.0(3) 4_655 .
Pb1 I1 Pb1 156.0(3) 2_665 .
C1 N1 H1A 111.1 . .
C1 N1 H1B 109.3 . .
H1A N1 H1B 109.5 . .
C1 N1 H1C 107.9 . .
H1A N1 H1C 109.5 . .
H1B N1 H1C 109.5 . .
N1 C1 C2 89(4) . .
N1 C1 H1D 115.6 . .
C2 C1 H1D 115.6 . .
N1 C1 H1E 112.2 . .
C2 C1 H1E 111.8 . .
H1D C1 H1E 111.1 . .
Pb1 I2 Pb1 155.9(3) . 2_675
C3 C2 C1 116(6) . .
C3 C2 H2A 107.4 . .
C1 C2 H2A 106.4 . .
C3 C2 H2B 109.2 . .
C1 C2 H2B 110.1 . .
H2A C2 H2B 107.5 . .
C2 C3 C4 147(10) . .
C2 C3 H3A 100.7 . .
C4 C3 H3A 101.2 . .
C2 C3 H3B 99.2 . .
C4 C3 H3B 99.2 . .
H3A C3 H3B 104.1 . .
C3 C4 C5 135(8) . .
C3 C4 H4A 104.4 . .
C5 C4 H4A 104.3 . .
C3 C4 H4B 102.6 . .
C5 C4 H4B 102.2 . .
H4A C4 H4B 105.1 . .
C5 C6 H6A 110.6 . .
C5 C6 H6B 112.6 . .
H6A C6 H6B 107.5 . .
C5 C6 H6C 110.6 . .
H6A C6 H6C 107.6 . .
H6B C6 H6C 107.8 . .
C6 C5 C4 104(7) . .
C6 C5 H5A 109.7 . .
C4 C5 H5A 109.8 . .
C6 C5 H5B 112.1 . .
C4 C5 H5B 112.2 . .
H5A C5 H5B 109.0 . .

loop_
_geom_bond_atom_site_label_1
_geom_bond_atom_site_label_2
_geom_bond_distance
_geom_bond_site_symmetry_2
Pb1 I1 3.182(10) 2_664
Pb1 I2 3.192(10) .
Pb1 I2 3.195(7) 2_674
Pb1 I1 3.201(7) .
Pb1 I3A 3.213(11) .
Pb1 I3A 3.213(11) 4_655
Pb1 I3B 3.220(14) 4_655
Pb1 I3B 3.220(14) .
N1 C1 1.469(14) .
N1 H1A 0.8900 .
N1 H1B 0.8900 .
N1 H1C 0.8900 .
C1 C2 1.481(15) .
C1 H1D 0.9700 .
C1 H1E 0.9700 .
C2 C3 1.471(14) .
C2 H2A 0.9700 .
C2 H2B 0.9700 .
C3 C4 1.474(14) .
C3 H3A 0.9700 .
C3 H3B 0.9700 .
C4 C5 1.473(14) .
C4 H4A 0.9700 .
C4 H4B 0.9700 .
C6 C5 1.470(14) .
C6 H6A 0.9772 .
C6 H6B 0.9781 .
C6 H6C 0.9763 .
C5 H5A 0.9700 .
C5 H5B 0.9700 .
